data_1541927
loop_
_publ_author_name
'Chang, Meng-Yang'
'Cheng, Yu-Chieh'

_publ_section_title
;
 Synthesis of Substituted Tetralins and Benzosuberans via
 BF3&#x00B7;OEt2-Mediated Formal (4 + 2) and (5 + 2) Stereocontrolled
 Cycloaddition of 4-Alkenols with Veratrol.
;
_journal_issue 3
_journal_name_full 'Organic letters'
_journal_page_first 608
_journal_page_last 611
_journal_paper_doi 10.1021/acs.orglett.5b03696
_journal_volume 18
_journal_year 2016
_chemical_absolute_configuration rm
_chemical_formula_sum 'C19 H19 F3 O3 S'
_chemical_formula_weight 384.40
_space_group_crystal_system orthorhombic
_space_group_IT_number 19
_space_group_name_Hall 'P 2ac 2ab'
_space_group_name_H-M_alt 'P 21 21 21'
_symmetry_space_group_name_Hall 'P 2ac 2ab'
_symmetry_space_group_name_H-M 'P 21 21 21'
_atom_sites_solution_hydrogens geom
_audit_creation_method SHELXL-2014/6
_cell_angle_alpha 90
_cell_angle_beta 90
_cell_angle_gamma 90
_cell_formula_units_Z 4
_cell_length_a 5.6186(6)
_cell_length_b 8.3590(8)
_cell_length_c 37.132(3)
_cell_measurement_reflns_used 3694
_cell_measurement_temperature 100(2)
_cell_measurement_theta_max 25.9929
_cell_measurement_theta_min 3.2919
_cell_volume 1743.9(3)
_computing_cell_refinement 'SAINT V8.34A (Bruker AXS Inc., 2013)'
_computing_data_collection 'APEX2 (Bruker AXS, 2010)'
_computing_data_reduction 'SAINT V8.34A (Bruker AXS Inc., 2013)'
_computing_molecular_graphics 'SHELXTL (Sheldrick, 2008)'
_computing_publication_material SHELXTL
_computing_structure_refinement 'SHELXL-2014/6 (Sheldrick, 2014)'
_diffrn_ambient_temperature 100(2)
_diffrn_detector_area_resol_mean 8.3333
_diffrn_measured_fraction_theta_full 1.000
_diffrn_measured_fraction_theta_max 0.999
_diffrn_measurement_device_type 'Bruker APEX-II CCD'
_diffrn_measurement_method '\f and \w scans'
_diffrn_radiation_type MoK\a
_diffrn_radiation_wavelength 0.71073
_diffrn_reflns_av_R_equivalents 0.0418
_diffrn_reflns_av_unetI/netI 0.0404
_diffrn_reflns_laue_measured_fraction_full 1.000
_diffrn_reflns_laue_measured_fraction_max 0.999
_diffrn_reflns_limit_h_max 7
_diffrn_reflns_limit_h_min -6
_diffrn_reflns_limit_k_max 10
_diffrn_reflns_limit_k_min -10
_diffrn_reflns_limit_l_max 46
_diffrn_reflns_limit_l_min -46
_diffrn_reflns_number 14333
_diffrn_reflns_point_group_measured_fraction_full 1.000
_diffrn_reflns_point_group_measured_fraction_max 0.999
_diffrn_reflns_theta_full 25.242
_diffrn_reflns_theta_max 26.447
_diffrn_reflns_theta_min 1.097
_exptl_absorpt_coefficient_mu 0.233
_exptl_absorpt_correction_T_max 0.9485
_exptl_absorpt_correction_T_min 0.8688
_exptl_absorpt_correction_type multi-scan
_exptl_absorpt_process_details 'SADABS V2014/4 (Bruker AXS Inc.)'
_exptl_crystal_colour Colorless
_exptl_crystal_density_diffrn 1.464
_exptl_crystal_density_meas ?
_exptl_crystal_density_method 'not measured'
_exptl_crystal_description Lump
_exptl_crystal_F_000 800
_exptl_crystal_size_max 0.20
_exptl_crystal_size_mid 0.15
_exptl_crystal_size_min 0.15
_refine_diff_density_max 0.436
_refine_diff_density_min -0.310
_refine_diff_density_rms 0.067
_refine_ls_abs_structure_details
;
 Refined as an inversion twin.
;
_refine_ls_abs_structure_Flack 0.49(12)
_refine_ls_extinction_method none
_refine_ls_goodness_of_fit_ref 1.085
_refine_ls_hydrogen_treatment constr
_refine_ls_matrix_type full
_refine_ls_number_parameters 275
_refine_ls_number_reflns 3585
_refine_ls_number_restraints 132
_refine_ls_restrained_S_all 1.150
_refine_ls_R_factor_all 0.0461
_refine_ls_R_factor_gt 0.0388
_refine_ls_shift/su_max 0.036
_refine_ls_shift/su_mean 0.003
_refine_ls_structure_factor_coef Fsqd
_refine_ls_weighting_details 'w=1/[\s^2^(Fo^2^)+(0.0389P)^2^+1.0662P] where P=(Fo^2^+2Fc^2^)/3'
_refine_ls_weighting_scheme calc
_refine_ls_wR_factor_gt 0.0853
_refine_ls_wR_factor_ref 0.0961
_reflns_Friedel_coverage 0.687
_reflns_friedel_fraction_full 1.000
_reflns_friedel_fraction_max 0.999
_reflns_number_gt 3243
_reflns_number_total 3585
_reflns_threshold_expression 'I > 2\s(I)'
_cod_data_source_file ol5b03696_si_008.cif
_cod_data_source_block mo_150415lt_0m_a
_cod_depositor_comments
;
The following automatic conversions were performed:

'_exptl_crystal_density_meas' value 'not measured' was changed to '?'
- the value is perceived as not measured.

Automatic conversion script
Id: cif_fix_values 4268 2015-11-12 08:31:59Z antanas 

 Adding full bibliography for 1541918--1541929.cif.
;
_cod_database_code 1541927
_shelx_space_group_comment
;
The symmetry employed for this shelxl refinement is uniquely defined
by the following loop, which should always be used as a source of
symmetry information in preference to the above space-group names.
They are only intended as comments.
;
_shelxl_version_number 2014/6

loop_
_space_group_symop_operation_xyz
'x, y, z'
'-x+1/2, -y, z+1/2'
'-x, y+1/2, -z+1/2'
'x+1/2, -y+1/2, -z'

loop_
_atom_site_label
_atom_site_type_symbol
_atom_site_fract_x
_atom_site_fract_y
_atom_site_fract_z
_atom_site_U_iso_or_equiv
_atom_site_adp_type
_atom_site_occupancy
_atom_site_site_symmetry_order
_atom_site_calc_flag
_atom_site_refinement_flags_posn
_atom_site_refinement_flags_adp
_atom_site_refinement_flags_occupancy
_atom_site_disorder_assembly
_atom_site_disorder_group
C1 C 0.705(3) 0.7110(19) 0.2664(5) 0.035(3) Uani 0.516(14) 1 d D U P A 1
F1 F 0.535(2) 0.6104(17) 0.2569(3) 0.090(4) Uani 0.516(14) 1 d D U P A 1
F2 F 0.911(2) 0.6414(19) 0.2612(3) 0.083(3) Uani 0.516(14) 1 d D U P A 1
F3 F 0.694(2) 0.8218(11) 0.24184(18) 0.061(3) Uani 0.516(14) 1 d D U P A 1
C1' C 0.706(3) 0.717(2) 0.2668(6) 0.036(3) Uani 0.484(14) 1 d D U P A 2
F1' F 0.5106(18) 0.7053(17) 0.2472(2) 0.069(3) Uani 0.484(14) 1 d D U P A 2
F2' F 0.800(3) 0.5733(11) 0.2645(3) 0.070(3) Uani 0.484(14) 1 d D U P A 2
F3' F 0.841(3) 0.8165(15) 0.2484(3) 0.091(4) Uani 0.484(14) 1 d D U P A 2
C2 C 0.6669(7) 0.7719(4) 0.30406(8) 0.0209(8) Uani 1 1 d . . . . .
C3 C 0.4597(7) 0.8517(4) 0.31280(9) 0.0218(8) Uani 1 1 d . . . . .
H3 H 0.3411 0.8693 0.2950 0.026 Uiso 1 1 calc R U . . .
C4 C 0.4255(7) 0.9061(4) 0.34783(8) 0.0186(7) Uani 1 1 d . . . . .
H4 H 0.2822 0.9598 0.3541 0.022 Uiso 1 1 calc R U . . .
C5 C 0.5997(7) 0.8824(3) 0.37366(8) 0.0157(7) Uani 1 1 d . . . . .
C6 C 0.8104(7) 0.8057(4) 0.36445(9) 0.0189(7) Uani 1 1 d . . . . .
H6 H 0.9318 0.7925 0.3820 0.023 Uiso 1 1 calc R U . . .
C7 C 0.8449(7) 0.7481(4) 0.32977(9) 0.0208(8) Uani 1 1 d . . . . .
H7 H 0.9874 0.6934 0.3236 0.025 Uiso 1 1 calc R U . . .
C8 C 0.5704(7) 0.9445(4) 0.41177(8) 0.0175(7) Uani 1 1 d . . . . .
H8 H 0.6959 1.0277 0.4155 0.021 Uiso 1 1 calc R U . . .
C9 C 0.5891(6) 0.8268(3) 0.44362(8) 0.0149(6) Uani 1 1 d . . . . .
H9 H 0.7598 0.8042 0.4493 0.018 Uiso 1 1 calc R U . . .
C10 C 0.4767(6) 0.9298(4) 0.47347(8) 0.0170(7) Uani 1 1 d . . . . .
H10A H 0.4060 0.8617 0.4925 0.020 Uiso 1 1 calc R U . . .
H10B H 0.5965 1.0014 0.4845 0.020 Uiso 1 1 calc R U . . .
C11 C 0.2837(7) 1.0265(4) 0.45390(9) 0.0212(8) Uani 1 1 d . . . . .
H11 H 0.1264 0.9727 0.4573 0.025 Uiso 1 1 calc R U . . .
C12 C 0.2657(8) 1.1963(4) 0.46634(9) 0.0264(9) Uani 1 1 d . . . . .
H12A H 0.4161 1.2516 0.4616 0.040 Uiso 1 1 calc R U . . .
H12B H 0.2324 1.1985 0.4922 0.040 Uiso 1 1 calc R U . . .
H12C H 0.1365 1.2500 0.4534 0.040 Uiso 1 1 calc R U . . .
C13 C 0.5429(6) 0.5205(4) 0.40738(8) 0.0148(7) Uani 1 1 d . . . . .
C14 C 0.7558(6) 0.4409(4) 0.41366(9) 0.0183(7) Uani 1 1 d . . . . .
H14 H 0.8356 0.4524 0.4361 0.022 Uiso 1 1 calc R U . . .
C15 C 0.8505(6) 0.3445(4) 0.38698(8) 0.0197(7) Uani 1 1 d . . . . .
H15 H 0.9949 0.2887 0.3914 0.024 Uiso 1 1 calc R U . . .
C16 C 0.7375(7) 0.3279(4) 0.35381(9) 0.0199(8) Uani 1 1 d . . . . .
C17 C 0.5201(6) 0.4053(4) 0.34850(9) 0.0202(8) Uani 1 1 d . . . . .
H17 H 0.4384 0.3919 0.3263 0.024 Uiso 1 1 calc R U . . .
C18 C 0.4211(7) 0.5018(4) 0.37506(8) 0.0177(7) Uani 1 1 d . . . . .
H18 H 0.2730 0.5539 0.3712 0.021 Uiso 1 1 calc R U . . .
C19 C 0.8476(8) 0.2300(4) 0.32421(10) 0.0289(9) Uani 1 1 d . . . . .
H19A H 0.7565 0.1310 0.3210 0.043 Uiso 1 1 calc R U . . .
H19B H 1.0122 0.2036 0.3306 0.043 Uiso 1 1 calc R U . . .
H19C H 0.8460 0.2914 0.3017 0.043 Uiso 1 1 calc R U . . .
O1 O 0.3469(5) 1.0220(3) 0.41590(6) 0.0245(6) Uani 1 1 d . . . . .
O2 O 0.1780(4) 0.6785(3) 0.43221(6) 0.0213(6) Uani 1 1 d . . . . .
O3 O 0.4688(5) 0.5655(3) 0.47561(6) 0.0201(6) Uani 1 1 d . . . . .
S1 S 0.42186(16) 0.64311(9) 0.44162(2) 0.01467(18) Uani 1 1 d . . . . .

loop_
_atom_site_aniso_label
_atom_site_aniso_U_11
_atom_site_aniso_U_22
_atom_site_aniso_U_33
_atom_site_aniso_U_23
_atom_site_aniso_U_13
_atom_site_aniso_U_12
C1 0.047(5) 0.041(5) 0.016(5) -0.004(5) 0.007(5) 0.001(5)
F1 0.116(7) 0.107(7) 0.047(5) -0.045(5) 0.025(5) -0.056(6)
F2 0.080(6) 0.143(9) 0.025(3) -0.022(6) 0.000(4) 0.067(6)
F3 0.105(7) 0.065(4) 0.013(2) 0.009(3) 0.007(4) 0.030(5)
C1' 0.045(6) 0.040(5) 0.021(6) -0.001(5) 0.003(5) -0.001(5)
F1' 0.066(5) 0.111(8) 0.031(4) -0.032(5) -0.024(3) 0.030(5)
F2' 0.130(9) 0.055(4) 0.026(3) -0.019(3) -0.014(6) 0.050(5)
F3' 0.137(9) 0.095(6) 0.041(5) -0.020(4) 0.051(6) -0.061(6)
C2 0.025(2) 0.0217(18) 0.0156(16) 0.0030(13) 0.0039(15) -0.0057(16)
C3 0.025(2) 0.0240(16) 0.0166(15) 0.0045(14) -0.0049(15) -0.0043(16)
C4 0.0165(17) 0.0207(16) 0.0185(15) 0.0042(12) 0.0011(16) -0.0012(15)
C5 0.0189(18) 0.0127(15) 0.0154(14) 0.0029(11) 0.0003(14) -0.0038(14)
C6 0.0177(18) 0.0211(17) 0.0180(15) 0.0064(13) -0.0016(15) -0.0038(15)
C7 0.0186(19) 0.0217(17) 0.0221(16) 0.0021(13) 0.0042(15) -0.0011(14)
C8 0.0200(18) 0.0149(14) 0.0175(15) 0.0011(12) -0.0032(16) 0.0003(15)
C9 0.0153(16) 0.0150(14) 0.0143(13) 0.0012(12) -0.0013(15) -0.0014(13)
C10 0.020(2) 0.0166(15) 0.0140(15) -0.0012(12) -0.0041(14) 0.0005(14)
C11 0.027(2) 0.0206(18) 0.0163(15) 0.0010(13) 0.0022(15) 0.0020(16)
C12 0.036(2) 0.0217(18) 0.0219(17) 0.0020(14) 0.0001(17) 0.0083(17)
C13 0.0153(19) 0.0123(14) 0.0169(15) 0.0010(11) 0.0016(14) -0.0039(13)
C14 0.0194(19) 0.0175(16) 0.0179(16) 0.0028(13) -0.0022(14) -0.0027(14)
C15 0.0191(19) 0.0160(16) 0.0242(16) 0.0039(13) 0.0035(14) -0.0008(15)
C16 0.024(2) 0.0158(17) 0.0199(16) 0.0003(13) 0.0070(15) -0.0070(15)
C17 0.024(2) 0.0222(17) 0.0147(15) 0.0010(13) -0.0019(14) -0.0076(14)
C18 0.0154(17) 0.0196(15) 0.0180(15) 0.0027(12) -0.0030(15) -0.0027(16)
C19 0.036(2) 0.0252(19) 0.0256(18) -0.0049(15) 0.0088(18) -0.0015(17)
O1 0.0330(16) 0.0286(13) 0.0119(11) 0.0016(10) -0.0009(11) 0.0145(12)
O2 0.0143(13) 0.0226(12) 0.0272(12) -0.0034(10) -0.0013(10) -0.0008(10)
O3 0.0260(15) 0.0189(11) 0.0155(11) 0.0037(9) 0.0016(10) -0.0009(11)
S1 0.0143(4) 0.0156(3) 0.0141(3) 0.0011(3) 0.0000(3) -0.0019(3)

loop_
_atom_type_symbol
_atom_type_description
_atom_type_scat_dispersion_real
_atom_type_scat_dispersion_imag
_atom_type_scat_source
C C 0.0033 0.0016 'International Tables Vol C Tables 4.2.6.8 and 6.1.1.4'
H H 0.0000 0.0000 'International Tables Vol C Tables 4.2.6.8 and 6.1.1.4'
O O 0.0106 0.0060 'International Tables Vol C Tables 4.2.6.8 and 6.1.1.4'
F F 0.0171 0.0103 'International Tables Vol C Tables 4.2.6.8 and 6.1.1.4'
S S 0.1246 0.1234 'International Tables Vol C Tables 4.2.6.8 and 6.1.1.4'

loop_
_geom_angle_atom_site_label_1
_geom_angle_atom_site_label_2
_geom_angle_atom_site_label_3
_geom_angle
F3 C1 F2 104.8(14)
F3 C1 F1 103.4(13)
F2 C1 F1 108.5(15)
F3 C1 C2 113.8(13)
F2 C1 C2 114.3(13)
F1 C1 C2 111.2(12)
F2' C1' F3' 108.3(16)
F2' C1' F1' 103.5(15)
F3' C1' F1' 103.9(15)
F2' C1' C2 114.1(14)
F3' C1' C2 111.9(13)
F1' C1' C2 114.4(14)
C3 C2 C7 120.8(3)
C3 C2 C1' 119.9(7)
C7 C2 C1' 119.2(7)
C3 C2 C1 120.1(6)
C7 C2 C1 119.1(6)
C2 C3 C4 119.6(3)
C2 C3 H3 120.2
C4 C3 H3 120.2
C5 C4 C3 120.2(3)
C5 C4 H4 119.9
C3 C4 H4 119.9
C4 C5 C6 119.9(3)
C4 C5 C8 121.4(3)
C6 C5 C8 118.7(3)
C7 C6 C5 120.5(3)
C7 C6 H6 119.8
C5 C6 H6 119.8
C6 C7 C2 119.0(3)
C6 C7 H7 120.5
C2 C7 H7 120.5
O1 C8 C5 110.7(3)
O1 C8 C9 105.5(3)
C5 C8 C9 119.3(3)
O1 C8 H8 106.9
C5 C8 H8 106.9
C9 C8 H8 106.9
C10 C9 C8 99.7(2)
C10 C9 S1 107.0(2)
C8 C9 S1 118.5(2)
C10 C9 H9 110.3
C8 C9 H9 110.3
S1 C9 H9 110.3
C11 C10 C9 104.1(3)
C11 C10 H10A 110.9
C9 C10 H10A 110.9
C11 C10 H10B 110.9
C9 C10 H10B 110.9
H10A C10 H10B 109.0
O1 C11 C12 109.9(3)
O1 C11 C10 105.9(3)
C12 C11 C10 113.7(3)
O1 C11 H11 109.1
C12 C11 H11 109.1
C10 C11 H11 109.1
C11 C12 H12A 109.5
C11 C12 H12B 109.5
H12A C12 H12B 109.5
C11 C12 H12C 109.5
H12A C12 H12C 109.5
H12B C12 H12C 109.5
C14 C13 C18 121.0(3)
C14 C13 S1 119.2(2)
C18 C13 S1 119.8(3)
C15 C14 C13 119.3(3)
C15 C14 H14 120.3
C13 C14 H14 120.3
C14 C15 C16 121.1(3)
C14 C15 H15 119.5
C16 C15 H15 119.5
C15 C16 C17 118.5(3)
C15 C16 C19 120.9(3)
C17 C16 C19 120.6(3)
C18 C17 C16 121.2(3)
C18 C17 H17 119.4
C16 C17 H17 119.4
C13 C18 C17 118.7(3)
C13 C18 H18 120.6
C17 C18 H18 120.6
C16 C19 H19A 109.5
C16 C19 H19B 109.5
H19A C19 H19B 109.5
C16 C19 H19C 109.5
H19A C19 H19C 109.5
H19B C19 H19C 109.5
C8 O1 C11 109.4(2)
O3 S1 O2 118.48(15)
O3 S1 C13 107.33(15)
O2 S1 C13 108.02(15)
O3 S1 C9 104.57(15)
O2 S1 C9 109.27(15)
C13 S1 C9 108.84(15)

loop_
_geom_bond_atom_site_label_1
_geom_bond_atom_site_label_2
_geom_bond_distance
C1 F3 1.301(15)
C1 F2 1.309(15)
C1 F1 1.320(15)
C1 C2 1.50(2)
C1' F2' 1.311(17)
C1' F3' 1.318(16)
C1' F1' 1.321(17)
C1' C2 1.48(2)
C2 C3 1.380(5)
C2 C7 1.397(5)
C3 C4 1.392(5)
C3 H3 0.9500
C4 C5 1.385(5)
C4 H4 0.9500
C5 C6 1.389(5)
C5 C8 1.516(4)
C6 C7 1.388(5)
C6 H6 0.9500
C7 H7 0.9500
C8 O1 1.422(4)
C8 C9 1.542(4)
C8 H8 1.0000
C9 C10 1.539(4)
C9 S1 1.802(3)
C9 H9 1.0000
C10 C11 1.535(5)
C10 H10A 0.9900
C10 H10B 0.9900
C11 O1 1.455(4)
C11 C12 1.496(5)
C11 H11 1.0000
C12 H12A 0.9800
C12 H12B 0.9800
C12 H12C 0.9800
C13 C14 1.389(5)
C13 C18 1.390(5)
C13 S1 1.769(3)
C14 C15 1.383(5)
C14 H14 0.9500
C15 C16 1.393(5)
C15 H15 0.9500
C16 C17 1.396(5)
C16 C19 1.504(5)
C17 C18 1.390(5)
C17 H17 0.9500
C18 H18 0.9500
C19 H19A 0.9800
C19 H19B 0.9800
C19 H19C 0.9800
O2 S1 1.445(2)
O3 S1 1.443(2)
